data_4106235
loop_
_publ_author_name
'Joobeom Seo'
'Charlotte Bonneau'
'Ryotaro Matsuda'
'Masaki Takata'
'Susumu Kitagawa'

_publ_section_title
;
 Soft Secondary Building Unit: Dynamic Bond Rearrangement on Multinuclear
 Core of Porous Coordination Polymers in Gas Media
;
_journal_name_full 'Journal of the American Chemical Society'
_journal_page_first 9005
_journal_page_last 9013
_journal_paper_doi 10.1021/ja201484s
_journal_volume 133
_journal_year 2011
_chemical_formula_sum 'C16 H10 N O4 Zn'
_chemical_formula_weight 345.62
_chemical_name_systematic
; 
 ? 
;
_space_group_IT_number 68
_symmetry_cell_setting orthorhombic
_symmetry_space_group_name_Hall '-C 2a 2ac'
_symmetry_space_group_name_H-M 'C c c a :2'
_atom_sites_solution_hydrogens geom
_atom_sites_solution_primary direct
_atom_sites_solution_secondary difmap
_audit_creation_method SHELXL-97
_cell_angle_alpha 90.00
_cell_angle_beta 90.00
_cell_angle_gamma 90.00
_cell_formula_units_Z 8
_cell_length_a 11.426(2)
_cell_length_b 18.457(4)
_cell_length_c 18.340(4)
_cell_measurement_reflns_used 5471
_cell_measurement_temperature 93.1500
_cell_measurement_theta_max 27.4855
_cell_measurement_theta_min 3.0548
_cell_volume 3867.7(14)
_computing_structure_refinement 'SHELXL-97 (Sheldrick, 1997)'
_computing_structure_solution 'SHELXS-97 (Sheldrick, 1990)'
_diffrn_ambient_temperature 93.1500
_diffrn_detector_area_resol_mean 28.5714
_diffrn_measured_fraction_theta_full 0.992
_diffrn_measured_fraction_theta_max 0.992
_diffrn_measurement_device_type CCD
_diffrn_measurement_method dtprofit.ref
_diffrn_radiation_monochromator Confocal
_diffrn_radiation_source 'Rotating Anode'
_diffrn_radiation_type MoK\a
_diffrn_radiation_wavelength 0.710747
_diffrn_reflns_av_R_equivalents 0.0740
_diffrn_reflns_av_sigmaI/netI 0.1042
_diffrn_reflns_limit_h_max 10
_diffrn_reflns_limit_h_min -14
_diffrn_reflns_limit_k_max 23
_diffrn_reflns_limit_k_min -23
_diffrn_reflns_limit_l_max 23
_diffrn_reflns_limit_l_min -23
_diffrn_reflns_number 2450
_diffrn_reflns_theta_full 27.48
_diffrn_reflns_theta_max 27.4855
_diffrn_reflns_theta_min 3.0548
_exptl_absorpt_coefficient_mu 1.282
_exptl_absorpt_correction_T_max 1.0000
_exptl_absorpt_correction_T_min 0.6711
_exptl_absorpt_correction_type empirical
_exptl_absorpt_process_details 'Jacobson, R. (1998) Private communication'
_exptl_crystal_colour colorless
_exptl_crystal_density_diffrn 1.187
_exptl_crystal_description block
_exptl_crystal_F_000 1400
_exptl_crystal_size_max 0.1
_exptl_crystal_size_mid 0.07
_exptl_crystal_size_min 0.05
_platon_squeeze_details
;
;
_refine_diff_density_max 0.648
_refine_diff_density_min -0.611
_refine_diff_density_rms 0.116
_refine_ls_extinction_method none
_refine_ls_goodness_of_fit_ref 1.194
_refine_ls_hydrogen_treatment constr
_refine_ls_matrix_type full
_refine_ls_number_parameters 102
_refine_ls_number_reflns 2200
_refine_ls_number_restraints 0
_refine_ls_restrained_S_all 1.194
_refine_ls_R_factor_all 0.0753
_refine_ls_R_factor_gt 0.0684
_refine_ls_shift/su_max 0.000
_refine_ls_shift/su_mean 0.000
_refine_ls_structure_factor_coef Fsqd
_refine_ls_weighting_details 'calc w=1/[\s^2^(Fo^2^)+(0.0616P)^2^+32.3908P] where P=(Fo^2^+2Fc^2^)/3'
_refine_ls_weighting_scheme calc
_refine_ls_wR_factor_gt 0.1713
_refine_ls_wR_factor_ref 0.1763
_reflns_number_gt 1966
_reflns_number_total 2200
_reflns_threshold_expression >2sigma(I)
_cod_data_source_file ja201484s_si_002_1.cif
_cod_data_source_block compound1a
_cod_original_cell_volume 3867.6(13)
_cod_original_sg_symbol_H-M 'C c c a'
_cod_database_code 4106235

loop_
_symmetry_equiv_pos_as_xyz
'x, y, z'
'-x+1/2, -y, z'
'-x, y, -z+1/2'
'x+1/2, -y, -z+1/2'
'x+1/2, y+1/2, z'
'-x+1, -y+1/2, z'
'-x+1/2, y+1/2, -z+1/2'
'x+1, -y+1/2, -z+1/2'
'-x, -y, -z'
'x-1/2, y, -z'
'x, -y, z-1/2'
'-x-1/2, y, z-1/2'
'-x+1/2, -y+1/2, -z'
'x, y+1/2, -z'
'x+1/2, -y+1/2, z-1/2'
'-x, y+1/2, z-1/2'

loop_
_atom_site_label
_atom_site_type_symbol
_atom_site_fract_x
_atom_site_fract_y
_atom_site_fract_z
_atom_site_U_iso_or_equiv
_atom_site_adp_type
_atom_site_occupancy
_atom_site_symmetry_multiplicity
_atom_site_calc_flag
_atom_site_refinement_flags
Zn1 Zn 1.0000 0.33123(3) 0.2500 0.0144(2) Uani 1 2 d S
O1 O 1.1308(3) 0.31718(18) 0.17309(19) 0.0336(8) Uani 1 1 d .
O2 O 0.8898(3) 0.30412(18) 0.16914(18) 0.0344(8) Uani 1 1 d .
N1 N 1.0000 0.4412(3) 0.2500 0.0207(10) Uani 1 2 d S
C1 C 1.1431(4) 0.2562(2) 0.1430(3) 0.0295(10) Uani 1 1 d .
C2 C 1.2001(5) 0.2533(2) 0.0696(3) 0.0355(12) Uani 1 1 d .
C3 C 1.2559(9) 0.3116(3) 0.0396(4) 0.078(3) Uani 1 1 d .
H3 H 1.2614 0.3556 0.0672 0.094 Uiso 1 1 calc R
C4 C 1.1951(7) 0.1908(3) 0.0295(4) 0.075(3) Uani 1 1 d .
H4 H 1.1577 0.1486 0.0493 0.090 Uiso 1 1 calc R
C5 C 1.0755(4) 0.4785(2) 0.2092(3) 0.0333(11) Uani 1 1 d .
H5 H 1.1286 0.4523 0.1784 0.040 Uiso 1 1 calc R
C6 C 1.0805(5) 0.5545(3) 0.2095(4) 0.0473(16) Uani 1 1 d .
H6 H 1.1395 0.5792 0.1818 0.057 Uiso 1 1 calc R
C7 C 1.0000 0.5939(4) 0.2500 0.0397(19) Uani 1 2 d S
C8 C 1.0000 0.6740(4) 0.2500 0.046(2) Uani 1 2 d S
C9 C 1.1055(4) 0.7124(3) 0.2494(5) 0.060(2) Uani 1 1 d .
H9 H 1.1784 0.6866 0.2481 0.072 Uiso 1 1 calc R

loop_
_atom_site_aniso_label
_atom_site_aniso_U_11
_atom_site_aniso_U_22
_atom_site_aniso_U_33
_atom_site_aniso_U_23
_atom_site_aniso_U_13
_atom_site_aniso_U_12
Zn1 0.0176(4) 0.0176(4) 0.0081(3) 0.000 -0.0017(2) 0.000
O1 0.041(2) 0.0277(16) 0.0321(18) 0.0099(14) 0.0217(15) 0.0100(14)
O2 0.045(2) 0.0301(17) 0.0283(17) -0.0143(14) -0.0263(15) 0.0127(15)
N1 0.018(2) 0.020(2) 0.023(2) 0.000 -0.0068(19) 0.000
C1 0.035(2) 0.025(2) 0.028(2) 0.0134(18) 0.0203(19) 0.0119(19)
C2 0.052(3) 0.022(2) 0.033(2) 0.0122(19) 0.032(2) 0.012(2)
C3 0.153(8) 0.031(3) 0.051(4) -0.011(3) 0.072(5) -0.021(4)
C4 0.135(7) 0.037(3) 0.054(4) -0.010(3) 0.065(5) -0.037(4)
C5 0.031(2) 0.025(2) 0.043(3) 0.012(2) 0.013(2) 0.0105(18)
C6 0.029(3) 0.025(2) 0.088(5) 0.018(3) 0.019(3) 0.0063(19)
C7 0.018(3) 0.019(3) 0.082(6) 0.000 0.003(3) 0.000
C8 0.015(3) 0.021(3) 0.103(8) 0.000 0.002(4) 0.000
C9 0.017(2) 0.021(3) 0.142(7) 0.017(3) -0.001(3) 0.0008(18)

loop_
_atom_type_symbol
_atom_type_description
_atom_type_scat_dispersion_real
_atom_type_scat_dispersion_imag
_atom_type_scat_source
C C 0.0033 0.0016 'International Tables Vol C Tables 4.2.6.8 and 6.1.1.4'
H H 0.0000 0.0000 'International Tables Vol C Tables 4.2.6.8 and 6.1.1.4'
N N 0.0061 0.0033 'International Tables Vol C Tables 4.2.6.8 and 6.1.1.4'
O O 0.0106 0.0060 'International Tables Vol C Tables 4.2.6.8 and 6.1.1.4'
Zn Zn 0.2839 1.4301 'International Tables Vol C Tables 4.2.6.8 and 6.1.1.4'

loop_
_geom_angle_atom_site_label_1
_geom_angle_atom_site_label_2
_geom_angle_atom_site_label_3
_geom_angle
_geom_angle_site_symmetry_1
_geom_angle_site_symmetry_3
O2 Zn1 O2 151.15(19) . 3_755
O2 Zn1 N1 104.43(10) . .
O2 Zn1 N1 104.43(10) 3_755 .
O2 Zn1 O1 85.33(16) . .
O2 Zn1 O1 91.09(16) 3_755 .
N1 Zn1 O1 97.19(9) . .
O2 Zn1 O1 91.09(16) . 3_755
O2 Zn1 O1 85.33(16) 3_755 3_755
N1 Zn1 O1 97.19(9) . 3_755
O1 Zn1 O1 165.61(18) . 3_755
O2 Zn1 Zn1 75.57(10) . 6_655
O2 Zn1 Zn1 75.57(10) 3_755 6_655
N1 Zn1 Zn1 180.0 . 6_655
O1 Zn1 Zn1 82.81(9) . 6_655
O1 Zn1 Zn1 82.81(9) 3_755 6_655
C1 O1 Zn1 119.3(3) . .
C1 O2 Zn1 133.1(3) 6_655 .
C5 N1 C5 117.8(5) . 3_755
C5 N1 Zn1 121.1(3) . .
C5 N1 Zn1 121.1(3) 3_755 .
O1 C1 O2 125.8(4) . 6_655
O1 C1 C2 118.3(4) . .
O2 C1 C2 115.9(4) 6_655 .
C3 C2 C4 117.8(5) . .
C3 C2 C1 122.5(5) . .
C4 C2 C1 119.7(4) . .
C2 C3 C4 122.1(6) . 13_755
C2 C4 C3 120.1(5) . 13_755
N1 C5 C6 122.7(5) . .
C7 C6 C5 119.9(5) . .
C6 C7 C6 116.8(6) 3_755 .
C6 C7 C8 121.6(3) 3_755 .
C6 C7 C8 121.6(3) . .
C9 C8 C9 119.0(7) . 3_755
C9 C8 C7 120.5(3) . .
C9 C8 C7 120.5(3) 3_755 .
C9 C9 C8 120.5(3) 8_465 .

loop_
_geom_bond_atom_site_label_1
_geom_bond_atom_site_label_2
_geom_bond_distance
_geom_bond_site_symmetry_2
Zn1 O2 2.009(3) .
Zn1 O2 2.009(3) 3_755
Zn1 N1 2.029(5) .
Zn1 O1 2.072(3) .
Zn1 O1 2.072(3) 3_755
Zn1 Zn1 2.9986(13) 6_655
O1 C1 1.261(6) .
O2 C1 1.269(5) 6_655
N1 C5 1.333(5) .
N1 C5 1.333(5) 3_755
C1 O2 1.269(5) 6_655
C1 C2 1.497(6) .
C2 C3 1.367(7) .
C2 C4 1.368(8) .
C3 C4 1.386(8) 13_755
C4 C3 1.386(8) 13_755
C5 C6 1.404(7) .
C6 C7 1.387(7) .
C7 C6 1.387(7) 3_755
C7 C8 1.479(9) .
C8 C9 1.398(6) .
C8 C9 1.398(6) 3_755
C9 C9 1.388(10) 8_465

loop_
_platon_squeeze_void_nr
_platon_squeeze_void_average_x
_platon_squeeze_void_average_y
_platon_squeeze_void_average_z
_platon_squeeze_void_volume
_platon_squeeze_void_count_electrons
_platon_squeeze_void_content
1 -0.040 0.007 0.000 724 114 ' '
2 -0.023 0.749 0.500 724 114 ' '
